data_7202927
loop_
_publ_author_name
'Fabelo, Oscar'
'Pas\'an, Jorge'
'Lloret, Francesc'
'Julve, Miguel'
'Ruiz-P\'erez, Catalina'

_publ_section_title
;
 Structural versatility in cobalt(ii) complexes with
 1,2,4,5-benzenetetracarboxylic acid (H4bta) and
 4,4&#x2032;-bipyridine-N,N&#x2032;-dioxide (dpo)
;
_journal_issue 9
_journal_name_full CrystEngComm
_journal_page_first 815
_journal_paper_doi 10.1039/b706035c
_journal_volume 9
_journal_year 2007
_chemical_formula_sum 'C20 H32 Co N2 O20'
_chemical_formula_weight 679.41
_chemical_name_systematic
;
?
;
_space_group_IT_number 2
_symmetry_cell_setting triclinic
_symmetry_Int_Tables_number 2
_symmetry_space_group_name_Hall '-P 1'
_symmetry_space_group_name_H-M 'P -1'
_atom_sites_solution_hydrogens geom
_atom_sites_solution_primary direct
_atom_sites_solution_secondary difmap
_cell_angle_alpha 114.311(10)
_cell_angle_beta 102.450(11)
_cell_angle_gamma 95.860(14)
_cell_formula_units_Z 2
_cell_length_a 7.4425(11)
_cell_length_b 14.654(2)
_cell_length_c 14.796(3)
_cell_measurement_temperature 293(2)
_cell_volume 1402.6(4)
_computing_cell_refinement 'Dirax/lsq (Duisenberg & Schreurs, 1989-2000)'
_computing_data_collection 'Collect (Nonius BV, 1997-2000)'
_computing_data_reduction 'EvalCCD (Duisenberg & Schreurs 1990-2000)'
_computing_molecular_graphics CRYSTALMAKER
_computing_publication_material 'PARST97 (Nardelli, 1997)'
_computing_structure_refinement 'SHELXL-97 (Sheldrick, 1997)'
_computing_structure_solution 'SHELXS-97 (Sheldrick, 1997)'
_diffrn_ambient_temperature 293(2)
_diffrn_detector 'CCD plate'
_diffrn_detector_area_resol_mean 9
_diffrn_measured_fraction_theta_full 0.834
_diffrn_measured_fraction_theta_max 0.934
_diffrn_measurement_device '95mm CCD camera on \k-goniostat'
_diffrn_measurement_device_type KappaCCD
_diffrn_measurement_method 'CCD rotation images, thick slices'
_diffrn_radiation_monochromator 'horizonally mounted graphite crystal'
_diffrn_radiation_probe x-ray
_diffrn_radiation_source 'fine-focus sealed tube'
_diffrn_radiation_type MoK\a
_diffrn_radiation_wavelength 0.71073
_diffrn_reflns_av_R_equivalents 0.0000
_diffrn_reflns_av_sigmaI/netI 0.0451
_diffrn_reflns_limit_h_max 9
_diffrn_reflns_limit_h_min -9
_diffrn_reflns_limit_k_max 19
_diffrn_reflns_limit_k_min -19
_diffrn_reflns_limit_l_max 19
_diffrn_reflns_limit_l_min -19
_diffrn_reflns_number 16419
_diffrn_reflns_theta_full 27.88
_diffrn_reflns_theta_max 27.88
_diffrn_reflns_theta_min 4.52
_diffrn_source 'Enraf Nonius FR590'
_exptl_absorpt_coefficient_mu 0.706
_exptl_absorpt_correction_type none
_exptl_crystal_colour colourless
_exptl_crystal_density_diffrn 1.609
_exptl_crystal_density_method 'not measured'
_exptl_crystal_description needle
_exptl_crystal_F_000 706
_exptl_crystal_size_max 0.6
_exptl_crystal_size_mid 0.02
_exptl_crystal_size_min 0.02
_refine_diff_density_max 0.592
_refine_diff_density_min -0.628
_refine_diff_density_rms 0.110
_refine_ls_extinction_method none
_refine_ls_goodness_of_fit_ref 1.217
_refine_ls_hydrogen_treatment mixed
_refine_ls_matrix_type full
_refine_ls_number_parameters 508
_refine_ls_number_reflns 16419
_refine_ls_number_restraints 0
_refine_ls_restrained_S_all 1.217
_refine_ls_R_factor_all 0.0923
_refine_ls_R_factor_gt 0.0615
_refine_ls_shift/su_max 0.008
_refine_ls_shift/su_mean 0.000
_refine_ls_structure_factor_coef Fsqd
_refine_ls_weighting_details 'calc w=1/[\s^2^(Fo^2^)+(0.0315P)^2^+3.2072P] where P=(Fo^2^+2Fc^2^)/3'
_refine_ls_weighting_scheme calc
_refine_ls_wR_factor_gt 0.1331
_refine_ls_wR_factor_ref 0.1532
_reflns_number_gt 12532
_reflns_number_total 16419
_reflns_threshold_expression >2sigma(I)
_cod_data_source_file B706035C.txt
_cod_data_source_block compound1
_cod_database_code 7202927

loop_
_symmetry_equiv_pos_as_xyz
'x, y, z'
'-x, -y, -z'

loop_
_atom_site_label
_atom_site_type_symbol
_atom_site_fract_x
_atom_site_fract_y
_atom_site_fract_z
_atom_site_U_iso_or_equiv
_atom_site_adp_type
_atom_site_occupancy
_atom_site_symmetry_multiplicity
_atom_site_calc_flag
_atom_site_refinement_flags
_atom_site_disorder_assembly
_atom_site_disorder_group
Co1 Co 1.0000 0.0000 0.5000 0.02973(18) Uani 1 2 d S . .
Co2 Co 0.5000 1.0000 0.0000 0.02908(18) Uani 1 2 d S . .
C1 C 0.7033(6) 0.3303(3) -0.1560(4) 0.0473(11) Uani 1 1 d . . .
C2 C 0.6978(5) 0.3298(3) -0.0004(4) 0.0452(10) Uani 1 1 d . . .
C3 C 0.7322(5) 0.4351(3) -0.1113(3) 0.0400(10) Uani 1 1 d . . .
C4 C 0.7280(5) 0.4347(3) 0.0464(3) 0.0416(10) Uani 1 1 d . . .
C5 C 0.7470(4) 0.4907(2) -0.0075(3) 0.0284(7) Uani 1 1 d . . .
C6 C 0.7843(4) 0.6040(2) 0.0417(3) 0.0273(8) Uani 1 1 d . . .
C7 C 0.8194(5) 0.6599(3) -0.0101(3) 0.0402(10) Uani 1 1 d . . .
C8 C 0.7871(5) 0.6595(3) 0.1444(3) 0.0397(9) Uani 1 1 d . . .
C9 C 0.8567(5) 0.7654(3) 0.0379(3) 0.0408(9) Uani 1 1 d . . .
C10 C 0.8241(5) 0.7646(3) 0.1904(3) 0.0405(9) Uani 1 1 d . . .
C11 C 0.4528(4) 0.3975(2) 0.4491(3) 0.0255(8) Uani 1 1 d . . .
C12 C 0.5010(4) 0.4499(2) 0.3953(3) 0.0220(7) Uani 1 1 d . . .
C13 C 0.4488(4) 0.4420(2) 0.5510(3) 0.0231(7) Uani 1 1 d . . .
C14 C 0.4957(4) 0.3796(3) 0.2839(3) 0.0334(8) Uani 1 1 d . . .
C15 C 0.3933(4) 0.3664(3) 0.5917(3) 0.0333(8) Uani 1 1 d . . .
C16 C 0.0210(4) 0.5878(2) 0.5848(3) 0.0260(8) Uani 1 1 d . . .
C17 C 0.0310(4) 0.5035(2) 0.4096(3) 0.0220(7) Uani 1 1 d . . .
C18 C 0.0531(4) 0.5950(2) 0.4996(3) 0.0222(7) Uani 1 1 d . . .
C19 C 0.0587(4) 0.4896(3) 0.3065(3) 0.0317(8) Uani 1 1 d . . .
C20 C 0.1090(4) 0.7048(3) 0.5158(3) 0.0352(9) Uani 1 1 d . . .
N1 N 0.8583(3) 0.8154(2) 0.1366(2) 0.0342(7) Uani 1 1 d . . .
N2 N 0.6896(4) 0.2788(2) -0.1002(3) 0.0394(8) Uani 1 1 d . . .
O1 O 0.8941(3) 0.91799(16) 0.1823(2) 0.0389(6) Uani 1 1 d . . .
O2 O 0.6700(4) 0.17823(18) -0.1433(2) 0.0588(8) Uani 1 1 d . . .
O3 O 0.5532(4) 0.4182(2) 0.2290(2) 0.0544(8) Uani 1 1 d . . .
O4 O 0.4402(3) 0.28763(18) 0.2499(2) 0.0532(7) Uani 1 1 d . . .
O5 O 0.3691(4) 0.27383(18) 0.5344(2) 0.0592(8) Uani 1 1 d . . .
O6 O 0.3679(4) 0.3990(2) 0.6801(2) 0.0557(7) Uani 1 1 d . . .
O7 O 0.1149(4) 0.7209(2) 0.4396(3) 0.0632(9) Uani 1 1 d . . .
O8 O 0.1501(4) 0.77436(18) 0.6041(2) 0.0546(7) Uani 1 1 d . . .
O9 O 0.0776(4) 0.5672(2) 0.2873(2) 0.0625(9) Uani 1 1 d . . .
O10 O 0.0609(3) 0.40617(19) 0.2419(2) 0.0504(7) Uani 1 1 d . . .
O1W O 0.9436(4) 0.0436(2) 0.3830(3) 0.0555(9) Uani 1 1 d . . .
O2W O 0.7582(4) -0.1183(2) 0.4214(2) 0.0426(7) Uani 1 1 d . . .
O3W O 1.1429(4) -0.1041(2) 0.4206(2) 0.0470(8) Uani 1 1 d . . .
O4W O 0.5908(4) 1.15679(16) 0.1073(2) 0.0494(7) Uani 1 1 d . . .
O5W O 0.2231(3) 0.99981(18) 0.0099(2) 0.0417(6) Uani 1 1 d . . .
O6W O 0.5601(4) 0.9616(2) 0.1199(2) 0.0491(8) Uani 1 1 d . . .
O10W O 0.4767(5) 0.1294(2) 0.3754(3) 0.0508(8) Uani 1 1 d . . .
O11W O 0.5646(4) 0.0661(3) 0.6481(3) 0.0433(7) Uani 1 1 d . . .
O12W O 0.9805(4) 0.1946(3) 0.1534(3) 0.0562(9) Uani 1 1 d . . .
O13W O 0.1802(5) 0.0625(2) 0.1980(3) 0.0497(8) Uani 1 1 d . . .
H1 H 0.701(5) 0.294(3) -0.220(3) 0.060(13) Uiso 1 1 d . . .
H1A H 0.415(4) 0.325(2) 0.412(3) 0.043(9) Uiso 1 1 d . . .
H1B H 0.033(4) 0.640(2) 0.638(3) 0.027(9) Uiso 1 1 d . . .
H2 H 0.687(4) 0.287(2) 0.034(3) 0.049(10) Uiso 1 1 d . . .
H2A H 0.583(5) 0.488(3) 0.259(4) 0.080(15) Uiso 1 1 d . . .
H2B H 0.096(7) 0.646(5) 0.357(5) 0.15(2) Uiso 1 1 d . . .
H3 H 0.745(4) 0.463(2) -0.151(3) 0.055(11) Uiso 1 1 d . . .
H4 H 0.733(5) 0.464(3) 0.115(3) 0.075(14) Uiso 1 1 d . . .
H7 H 0.829(4) 0.631(2) -0.071(3) 0.041(11) Uiso 1 1 d . . .
H8 H 0.758(4) 0.627(2) 0.181(3) 0.041(9) Uiso 1 1 d . . .
H9 H 0.891(4) 0.811(2) 0.009(3) 0.062(11) Uiso 1 1 d . . .
H10 H 0.827(4) 0.804(2) 0.262(3) 0.043(10) Uiso 1 1 d . . .
H11 H 0.918(4) 0.091(3) 0.384(3) 0.046(13) Uiso 1 1 d . . .
H12 H 0.917(7) 0.000(4) 0.315(5) 0.12(2) Uiso 1 1 d . . .
H21 H 0.654(5) -0.098(3) 0.404(3) 0.069(15) Uiso 1 1 d . . .
H22 H 0.738(5) -0.158(3) 0.438(3) 0.068(15) Uiso 1 1 d . . .
H31 H 1.153(5) -0.151(3) 0.432(3) 0.070(15) Uiso 1 1 d . . .
H32 H 1.245(4) -0.085(2) 0.406(3) 0.037(10) Uiso 1 1 d . . .
H41 H 0.6991 1.1649 0.1247 0.11(2) Uiso 1 1 d . . .
H42 H 0.4982 1.1914 0.1378 0.128(19) Uiso 1 1 d . . .
H51 H 0.1766 1.0549 0.0788 0.24(3) Uiso 1 1 d . . .
H52 H 0.1515 0.9350 -0.0361 0.079(14) Uiso 1 1 d . . .
H61 H 0.502(5) 0.914(3) 0.116(3) 0.063(15) Uiso 1 1 d . . .
H62 H 0.692(7) 0.952(3) 0.141(4) 0.121(19) Uiso 1 1 d . . .
H101 H 0.566(5) 0.152(3) 0.369(4) 0.072(17) Uiso 1 1 d . . .
H102 H 0.441(5) 0.163(3) 0.416(3) 0.045(15) Uiso 1 1 d . . .
H111 H 0.598(6) 0.094(4) 0.708(4) 0.08(2) Uiso 1 1 d . . .
H112 H 0.540(6) 0.005(4) 0.633(4) 0.094(19) Uiso 1 1 d . . .
H121 H 1.045(6) 0.167(3) 0.181(4) 0.08(2) Uiso 1 1 d . . .
H122 H 1.009(6) 0.250(4) 0.177(4) 0.10(2) Uiso 1 1 d . . .
H131 H 0.272(6) 0.080(3) 0.251(4) 0.081(19) Uiso 1 1 d . . .
H132 H 0.116(6) 0.016(4) 0.198(4) 0.11(2) Uiso 1 1 d . . .

loop_
_atom_site_aniso_label
_atom_site_aniso_U_11
_atom_site_aniso_U_22
_atom_site_aniso_U_33
_atom_site_aniso_U_23
_atom_site_aniso_U_13
_atom_site_aniso_U_12
Co1 0.0416(4) 0.0206(4) 0.0329(5) 0.0149(3) 0.0157(3) 0.0071(3)
Co2 0.0319(3) 0.0264(4) 0.0298(5) 0.0113(3) 0.0122(3) 0.0080(3)
C1 0.072(3) 0.036(3) 0.029(3) 0.010(2) 0.021(2) 0.001(2)
C2 0.066(3) 0.038(3) 0.040(3) 0.024(2) 0.021(2) 0.0074(19)
C3 0.064(3) 0.032(2) 0.027(3) 0.014(2) 0.019(2) 0.0048(17)
C4 0.062(3) 0.039(2) 0.028(3) 0.017(2) 0.018(2) 0.0081(18)
C5 0.0272(16) 0.035(2) 0.024(2) 0.0146(18) 0.0091(14) 0.0047(13)
C6 0.0293(17) 0.0296(19) 0.024(2) 0.0120(17) 0.0108(15) 0.0045(13)
C7 0.061(3) 0.034(2) 0.024(3) 0.010(2) 0.018(2) 0.0039(18)
C8 0.059(2) 0.038(2) 0.031(3) 0.021(2) 0.019(2) 0.0097(18)
C9 0.063(2) 0.033(2) 0.028(3) 0.016(2) 0.015(2) 0.0032(18)
C10 0.058(2) 0.038(2) 0.030(3) 0.017(2) 0.018(2) 0.0106(18)
C11 0.0291(18) 0.0176(18) 0.031(2) 0.0102(17) 0.0128(16) 0.0053(13)
C12 0.0214(16) 0.0243(18) 0.023(2) 0.0109(17) 0.0092(14) 0.0077(12)
C13 0.0238(16) 0.0267(18) 0.025(2) 0.0142(17) 0.0122(14) 0.0076(13)
C14 0.0349(18) 0.040(2) 0.025(2) 0.012(2) 0.0124(17) 0.0084(16)
C15 0.0376(19) 0.037(2) 0.036(3) 0.024(2) 0.0139(18) 0.0084(16)
C16 0.0329(18) 0.0154(18) 0.027(2) 0.0058(17) 0.0108(16) 0.0070(14)
C17 0.0240(16) 0.0218(18) 0.026(2) 0.0135(17) 0.0103(14) 0.0082(12)
C18 0.0269(16) 0.0204(17) 0.024(2) 0.0141(16) 0.0084(15) 0.0056(13)
C19 0.037(2) 0.036(2) 0.029(2) 0.019(2) 0.0122(17) 0.0108(15)
C20 0.046(2) 0.023(2) 0.041(3) 0.017(2) 0.0160(19) 0.0037(15)
N1 0.0387(16) 0.0329(18) 0.031(2) 0.0147(17) 0.0097(14) 0.0062(13)
N2 0.0491(18) 0.0286(18) 0.041(2) 0.0160(17) 0.0158(16) 0.0023(13)
O1 0.0508(14) 0.0253(14) 0.0329(17) 0.0084(13) 0.0080(12) 0.0046(10)
O2 0.0914(19) 0.0286(15) 0.053(2) 0.0138(16) 0.0273(16) 0.0030(13)
O3 0.089(2) 0.0434(18) 0.0315(19) 0.0126(16) 0.0329(16) 0.0016(15)
O4 0.0860(18) 0.0266(15) 0.0390(19) 0.0015(14) 0.0316(15) 0.0062(13)
O5 0.103(2) 0.0284(15) 0.063(2) 0.0258(16) 0.0472(18) 0.0117(14)
O6 0.092(2) 0.0459(18) 0.037(2) 0.0240(16) 0.0307(16) 0.0006(14)
O7 0.124(2) 0.0269(16) 0.051(2) 0.0232(17) 0.0402(19) 0.0078(15)
O8 0.0938(19) 0.0200(14) 0.044(2) 0.0110(14) 0.0192(16) 0.0018(13)
O9 0.125(2) 0.0381(17) 0.046(2) 0.0272(17) 0.0481(19) 0.0189(16)
O10 0.0856(18) 0.0399(16) 0.0350(19) 0.0171(15) 0.0303(15) 0.0219(14)
O1W 0.112(2) 0.0267(17) 0.035(2) 0.0185(16) 0.0208(18) 0.0256(16)
O2W 0.0437(17) 0.0306(16) 0.059(2) 0.0271(16) 0.0138(14) 0.0022(12)
O3W 0.0597(18) 0.0316(16) 0.074(2) 0.0320(16) 0.0437(16) 0.0191(13)
O4W 0.0486(17) 0.0309(15) 0.053(2) 0.0020(14) 0.0177(14) 0.0089(11)
O5W 0.0341(12) 0.0407(15) 0.0439(18) 0.0110(14) 0.0149(13) 0.0084(12)
O6W 0.0496(18) 0.0528(19) 0.056(2) 0.0360(18) 0.0146(15) 0.0080(14)
O10W 0.058(2) 0.0333(18) 0.056(3) 0.0143(18) 0.0213(19) 0.0046(15)
O11W 0.0517(17) 0.0346(18) 0.047(2) 0.0197(17) 0.0184(16) 0.0067(13)
O12W 0.0565(19) 0.035(2) 0.052(2) 0.0050(19) 0.0018(16) 0.0033(16)
O13W 0.0535(18) 0.0496(19) 0.045(2) 0.0219(18) 0.0149(17) 0.0024(15)

loop_
_atom_type_symbol
_atom_type_description
_atom_type_scat_dispersion_real
_atom_type_scat_dispersion_imag
_atom_type_scat_source
C C 0.0033 0.0016 'International Tables Vol C Tables 4.2.6.8 and 6.1.1.4'
H H 0.0000 0.0000 'International Tables Vol C Tables 4.2.6.8 and 6.1.1.4'
N N 0.0061 0.0033 'International Tables Vol C Tables 4.2.6.8 and 6.1.1.4'
O O 0.0106 0.0060 'International Tables Vol C Tables 4.2.6.8 and 6.1.1.4'
Co Co 0.3494 0.9721 'International Tables Vol C Tables 4.2.6.8 and 6.1.1.4'

loop_
_geom_angle_atom_site_label_1
_geom_angle_atom_site_label_2
_geom_angle_atom_site_label_3
_geom_angle
_geom_angle_site_symmetry_1
_geom_angle_site_symmetry_3
_geom_angle_publ_flag
O3W Co1 O3W 180.00(18) 2_756 . ?
O3W Co1 O1W 89.90(12) 2_756 . ?
O3W Co1 O1W 90.10(12) . . ?
O3W Co1 O1W 90.10(12) 2_756 2_756 ?
O3W Co1 O1W 89.90(12) . 2_756 ?
O1W Co1 O1W 180.000(1) . 2_756 ?
O3W Co1 O2W 93.27(11) 2_756 . ?
O3W Co1 O2W 86.73(11) . . ?
O1W Co1 O2W 90.01(13) . . ?
O1W Co1 O2W 89.99(13) 2_756 . ?
O3W Co1 O2W 86.73(11) 2_756 2_756 ?
O3W Co1 O2W 93.27(11) . 2_756 ?
O1W Co1 O2W 89.99(13) . 2_756 ?
O1W Co1 O2W 90.01(13) 2_756 2_756 ?
O2W Co1 O2W 180.0 . 2_756 ?
O6W Co2 O6W 180.00(14) . 2_675 ?
O6W Co2 O5W 89.57(11) . . ?
O6W Co2 O5W 90.43(11) 2_675 . ?
O6W Co2 O5W 90.43(11) . 2_675 ?
O6W Co2 O5W 89.57(11) 2_675 2_675 ?
O5W Co2 O5W 180.00(16) . 2_675 ?
O6W Co2 O4W 89.51(11) . . ?
O6W Co2 O4W 90.49(11) 2_675 . ?
O5W Co2 O4W 91.74(10) . . ?
O5W Co2 O4W 88.26(10) 2_675 . ?
O6W Co2 O4W 90.49(11) . 2_675 ?
O6W Co2 O4W 89.51(11) 2_675 2_675 ?
O5W Co2 O4W 88.26(10) . 2_675 ?
O5W Co2 O4W 91.74(10) 2_675 2_675 ?
O4W Co2 O4W 180.00(8) . 2_675 ?
N2 C1 C3 120.8(4) . . ?
N2 C2 C4 120.5(4) . . ?
C1 C3 C5 121.1(4) . . ?
C2 C4 C5 121.6(4) . . ?
C4 C5 C3 116.1(3) . . ?
C4 C5 C6 122.6(3) . . ?
C3 C5 C6 121.2(3) . . ?
C7 C6 C8 116.5(3) . . ?
C7 C6 C5 122.4(3) . . ?
C8 C6 C5 121.1(3) . . ?
C6 C7 C9 121.3(4) . . ?
C10 C8 C6 121.0(3) . . ?
N1 C9 C7 120.0(4) . . ?
N1 C10 C8 120.1(4) . . ?
C13 C11 C12 125.7(3) . . ?
C11 C12 C13 117.4(3) . 2_666 ?
C11 C12 C14 113.6(3) . . ?
C13 C12 C14 129.0(3) 2_666 . ?
C11 C13 C12 117.0(3) . 2_666 ?
C11 C13 C15 114.9(3) . . ?
C12 C13 C15 128.1(3) 2_666 . ?
O4 C14 O3 121.2(3) . . ?
O4 C14 C12 119.2(3) . . ?
O3 C14 C12 119.7(3) . . ?
O5 C15 O6 122.0(3) . . ?
O5 C15 C13 118.1(3) . . ?
O6 C15 C13 119.9(3) . . ?
C18 C16 C17 125.3(3) . 2_566 ?
C16 C17 C18 116.5(3) 2_566 . ?
C16 C17 C19 114.5(3) 2_566 . ?
C18 C17 C19 129.0(3) . . ?
C16 C18 C17 118.2(3) . . ?
C16 C18 C20 113.9(3) . . ?
C17 C18 C20 127.9(3) . . ?
O10 C19 O9 119.7(3) . . ?
O10 C19 C17 120.7(3) . . ?
O9 C19 C17 119.6(3) . . ?
O8 C20 O7 122.4(3) . . ?
O8 C20 C18 118.3(3) . . ?
O7 C20 C18 119.3(3) . . ?
C9 N1 C10 121.0(3) . . ?
C9 N1 O1 119.4(3) . . ?
C10 N1 O1 119.6(3) . . ?
O2 N2 C2 120.1(3) . . ?
O2 N2 C1 120.1(3) . . ?
C2 N2 C1 119.8(3) . . ?

loop_
_geom_bond_atom_site_label_1
_geom_bond_atom_site_label_2
_geom_bond_distance
_geom_bond_site_symmetry_2
_geom_bond_publ_flag
Co1 O3W 2.057(2) 2_756 ?
Co1 O3W 2.057(2) . ?
Co1 O1W 2.057(3) . ?
Co1 O1W 2.057(3) 2_756 ?
Co1 O2W 2.097(2) . ?
Co1 O2W 2.097(2) 2_756 ?
Co2 O6W 2.048(3) . ?
Co2 O6W 2.048(3) 2_675 ?
Co2 O5W 2.0972(19) . ?
Co2 O5W 2.0972(19) 2_675 ?
Co2 O4W 2.115(2) . ?
Co2 O4W 2.115(2) 2_675 ?
C1 N2 1.340(4) . ?
C1 C3 1.370(5) . ?
C2 N2 1.336(5) . ?
C2 C4 1.371(5) . ?
C3 C5 1.383(5) . ?
C4 C5 1.377(5) . ?
C5 C6 1.478(4) . ?
C6 C7 1.374(4) . ?
C6 C8 1.391(5) . ?
C7 C9 1.377(5) . ?
C8 C10 1.371(5) . ?
C9 N1 1.334(4) . ?
C10 N1 1.338(4) . ?
C11 C13 1.383(4) . ?
C11 C12 1.387(4) . ?
C12 C13 1.412(4) 2_666 ?
C12 C14 1.530(4) . ?
C13 C12 1.412(4) 2_666 ?
C13 C15 1.523(4) . ?
C14 O4 1.216(4) . ?
C14 O3 1.282(4) . ?
C15 O5 1.237(4) . ?
C15 O6 1.259(4) . ?
C16 C18 1.375(4) . ?
C16 C17 1.394(4) 2_566 ?
C17 C16 1.394(4) 2_566 ?
C17 C18 1.410(4) . ?
C17 C19 1.518(4) . ?
C18 C20 1.524(4) . ?
C19 O10 1.207(4) . ?
C19 O9 1.282(4) . ?
C20 O8 1.228(4) . ?
C20 O7 1.253(4) . ?
N1 O1 1.338(3) . ?
N2 O2 1.320(3) . ?
